data_4077501
loop_
_publ_author_name
'Ara, Irene'
'Forni\'es, Juan'
'G\'omez, Julio'
'Lalinde, Elena'
'Moreno, M. Teresa'

_publ_section_title
;
 Versatile Behavior of [Pt2Ag4(C&#x22EE;C-t-Bu)8]:&#x00A0; Synthesis,
 Structures, and Properties of [{Pt2Ag4(C&#x22EE;C-t-Bu)8}{Ag(bipy)}]4+and
 an Unprecedented Chain Polymeric Cocrystallization Adduct with a
 2,2&#x2018;-bipy Ligand
;
_journal_issue 16
_journal_name_full Organometallics
_journal_page_first 3137
_journal_paper_doi 10.1021/om0001570
_journal_volume 19
_journal_year 2000
_chemical_formula_sum 'C88 H104 Ag8 Cl4 N8 O16 Pt2'
_chemical_formula_weight 2924.73
_chemical_name_systematic
;
 ?
;
_space_group_IT_number 15
_symmetry_space_group_name_Hall '-C 2yc'
_symmetry_space_group_name_H-M 'C 1 2/c 1'
_atom_sites_solution_hydrogens geom
_atom_sites_solution_primary direct
_atom_sites_solution_secondary difmap
_audit_creation_method SHELXL
_cell_angle_alpha 90.00
_cell_angle_beta 91.720(10)
_cell_angle_gamma 90.00
_cell_formula_units_Z 4
_cell_length_a 14.9290(10)
_cell_length_b 22.985(3)
_cell_length_c 29.596(3)
_cell_measurement_temperature 200(2)
_cell_volume 10151.1(18)
_computing_structure_refinement 'SHELXL-93 (Sheldrick, 1993)'
_computing_structure_solution 'SHELXS-86 (Sheldrick, 1990)'
_diffrn_ambient_temperature 200(2)
_diffrn_radiation_monochromator graphite
_diffrn_radiation_source 'fine-focus sealed tube'
_diffrn_radiation_type MoK\a
_diffrn_radiation_wavelength 0.71073
_diffrn_reflns_av_R_equivalents 0.0412
_diffrn_reflns_av_sigmaI/netI 0.0809
_diffrn_reflns_limit_h_max 17
_diffrn_reflns_limit_h_min -1
_diffrn_reflns_limit_k_max 27
_diffrn_reflns_limit_k_min -1
_diffrn_reflns_limit_l_max 35
_diffrn_reflns_limit_l_min -35
_diffrn_reflns_number 10555
_diffrn_reflns_theta_max 25.01
_diffrn_reflns_theta_min 2.10
_exptl_absorpt_coefficient_mu 4.419
_exptl_crystal_density_diffrn 1.914
_exptl_crystal_F_000 5664
_exptl_crystal_size_max 0.40
_exptl_crystal_size_mid 0.40
_exptl_crystal_size_min 0.18
_refine_diff_density_max 1.117
_refine_diff_density_min -0.699
_refine_diff_density_rms 0.143
_refine_ls_extinction_method none
_refine_ls_goodness_of_fit_all 1.025
_refine_ls_goodness_of_fit_obs 1.130
_refine_ls_matrix_type full
_refine_ls_number_parameters 550
_refine_ls_number_reflns 7860
_refine_ls_number_restraints 0
_refine_ls_restrained_S_all 1.055
_refine_ls_restrained_S_obs 1.130
_refine_ls_R_factor_all 0.1091
_refine_ls_R_factor_obs 0.0521
_refine_ls_shift/esd_max -0.766
_refine_ls_shift/esd_mean 0.019
_refine_ls_structure_factor_coef Fsqd
_refine_ls_weighting_details 'w=1/[\s^2^(Fo^2^)+(0.0401P)^2^+36.3348P] where P=(Fo^2^+2Fc^2^)/3'
_refine_ls_weighting_scheme calc
_refine_ls_wR_factor_all 0.1125
_refine_ls_wR_factor_obs 0.0925
_reflns_number_observed 5438
_reflns_number_total 8896
_reflns_observed_criterion >2sigma(I)
_cod_data_source_file om0001570.cif
_cod_data_source_block 4
_cod_depositor_comments
;
The following automatic conversions were performed:

'_refine_ls_weighting_scheme' value 'calc
w=1/[\s^2^(Fo^2^)+(0.0401P)^2^+36.3348P] where P=(Fo^2^+2Fc^2^)/3'
was changed to 'calc'. New tag '_refine_ls_weighting_details' was
created. The value of the new tag was set to
'w=1/[\s^2^(Fo^2^)+(0.0401P)^2^+36.3348P] where P=(Fo^2^+2Fc^2^)/3'.

Automatic conversion script
Id: cif_fix_values 3143 2015-03-26 13:38:13Z robertas 
;
_cod_database_code 4077501

loop_
_symmetry_equiv_pos_as_xyz
'x, y, z'
'-x, y, -z+1/2'
'x+1/2, y+1/2, z'
'-x+1/2, y+1/2, -z+1/2'
'-x, -y, -z'
'x, -y, z-1/2'
'-x+1/2, -y+1/2, -z'
'x+1/2, -y+1/2, z-1/2'

loop_
_atom_site_aniso_label
_atom_site_aniso_U_11
_atom_site_aniso_U_22
_atom_site_aniso_U_33
_atom_site_aniso_U_23
_atom_site_aniso_U_13
_atom_site_aniso_U_12
Pt1 0.0316(2) 0.0240(2) 0.0348(2) 0.0009(2) 0.0031(2) 0.0013(2)
Ag1 0.0544(6) 0.0394(5) 0.0645(6) 0.0145(4) -0.0162(5) -0.0003(4)
Ag2 0.0431(6) 0.0403(5) 0.0474(5) -0.0022(4) -0.0035(4) 0.0028(4)
Ag3 0.0993(9) 0.0515(6) 0.0513(6) -0.0179(5) 0.0066(6) -0.0118(6)
Ag4 0.0439(5) 0.0390(5) 0.0354(4) 0.0000(4) 0.0049(4) -0.0008(4)
N1 0.036(5) 0.036(5) 0.047(5) 0.001(5) 0.000(4) 0.006(5)
N2 0.042(6) 0.042(5) 0.059(6) 0.003(5) -0.012(5) -0.003(5)
N3 0.095(9) 0.048(6) 0.058(7) -0.005(6) 0.016(6) 0.010(6)
N4 0.080(8) 0.035(6) 0.059(6) -0.001(5) 0.000(6) -0.010(6)
C1 0.038(7) 0.026(6) 0.056(7) -0.002(5) 0.005(6) -0.002(5)
C2 0.053(8) 0.036(6) 0.049(7) 0.004(5) 0.005(6) -0.002(6)
C3 0.057(9) 0.045(7) 0.062(8) 0.018(6) 0.021(7) -0.003(6)
C4 0.063(9) 0.042(7) 0.089(10) 0.014(7) 0.024(8) -0.007(6)
C5 0.090(12) 0.039(7) 0.135(13) 0.010(8) 0.074(10) 0.001(7)
C6 0.138(16) 0.111(13) 0.056(9) 0.008(9) 0.032(10) -0.050(12)
C7 0.036(7) 0.032(6) 0.036(6) 0.009(5) -0.004(5) -0.001(5)
C8 0.051(8) 0.032(6) 0.050(7) -0.009(5) 0.008(6) 0.007(6)
C9 0.042(8) 0.045(7) 0.080(9) -0.009(7) 0.005(7) 0.021(6)
C13 0.048(8) 0.043(7) 0.053(7) -0.006(6) -0.010(6) 0.006(6)
C14 0.046(8) 0.039(7) 0.065(8) 0.006(6) 0.004(7) 0.001(6)
C15 0.051(8) 0.049(8) 0.066(8) 0.013(6) 0.031(7) 0.008(6)
C16 0.054(8) 0.043(7) 0.042(6) 0.008(5) 0.008(6) 0.010(6)
C17 0.033(6) 0.040(6) 0.041(6) 0.000(6) 0.006(5) 0.014(6)
C18 0.046(8) 0.042(7) 0.054(7) 0.002(6) -0.008(6) 0.018(6)
C19 0.061(10) 0.060(9) 0.108(12) 0.002(8) -0.051(9) 0.008(8)
C20 0.099(14) 0.085(12) 0.145(16) 0.018(12) -0.090(12) -0.011(11)
C21 0.080(11) 0.060(9) 0.108(12) 0.014(9) -0.045(10) -0.024(8)
C22 0.076(10) 0.037(7) 0.066(8) 0.002(6) -0.024(8) -0.010(7)
C23 0.041(7) 0.026(6) 0.037(6) -0.001(5) 0.008(5) 0.004(5)
C24 0.044(7) 0.042(7) 0.042(6) 0.005(5) 0.000(6) -0.007(6)
C25 0.073(10) 0.070(9) 0.062(9) 0.010(8) -0.014(8) -0.034(8)
C26 0.088(9) 0.159(12) 0.245(17) 0.008(12) 0.032(10) -0.055(8)
C27 0.088(9) 0.159(12) 0.245(17) 0.008(12) 0.032(10) -0.055(8)
C28 0.088(9) 0.159(12) 0.245(17) 0.008(12) 0.032(10) -0.055(8)
C29 0.038(7) 0.044(7) 0.027(6) 0.004(5) 0.000(5) 0.000(6)
C30 0.047(7) 0.035(6) 0.042(6) 0.008(5) 0.009(6) 0.005(5)
C31 0.065(9) 0.072(9) 0.043(7) 0.002(6) 0.011(7) 0.025(7)
C32 0.142(16) 0.115(14) 0.067(10) 0.004(9) 0.046(10) 0.063(12)
C33 0.315(32) 0.047(10) 0.359(34) 0.067(15) 0.285(29) 0.094(15)
C34 0.068(13) 0.325(34) 0.113(15) -0.041(18) 0.036(12) 0.066(17)
C35 0.139(16) 0.049(9) 0.104(13) -0.005(9) 0.025(12) 0.001(10)
C36 0.121(15) 0.081(12) 0.080(11) 0.029(10) 0.023(11) 0.027(11)
C37 0.125(15) 0.112(14) 0.046(8) 0.018(9) 0.029(9) 0.019(12)
C38 0.112(13) 0.088(11) 0.035(7) -0.009(7) 0.009(8) 0.022(10)
C39 0.055(8) 0.064(8) 0.036(6) -0.011(6) 0.016(6) 0.008(7)
C40 0.066(9) 0.049(7) 0.037(6) -0.008(6) 0.014(6) 0.012(7)
C41 0.177(20) 0.085(13) 0.076(11) -0.034(10) 0.018(12) 0.026(12)
C42 0.209(23) 0.060(11) 0.082(13) -0.008(10) 0.027(14) 0.040(13)
C43 0.102(13) 0.036(8) 0.107(13) 0.013(8) 0.001(11) 0.007(8)
C44 0.114(13) 0.056(10) 0.063(9) 0.004(7) -0.012(9) -0.024(8)
Cl1 0.054(2) 0.057(2) 0.108(3) 0.028(2) 0.016(2) 0.006(2)
O1 0.068(7) 0.046(5) 0.129(8) 0.022(5) 0.006(6) 0.015(5)
O2 0.087(8) 0.052(6) 0.146(10) 0.041(6) -0.005(7) -0.007(5)
O3 0.126(11) 0.080(8) 0.195(13) 0.060(8) -0.070(10) -0.053(8)
O4 0.158(13) 0.249(18) 0.123(11) -0.034(12) 0.062(10) 0.035(13)
Cl2 0.072(3) 0.028(2) 0.059(2) 0.000 0.005(2) 0.000
Cl3 0.055(3) 0.027(2) 0.054(2) 0.000 0.007(2) 0.000

loop_
_atom_site_label
_atom_site_type_symbol
_atom_site_fract_x
_atom_site_fract_y
_atom_site_fract_z
_atom_site_U_iso_or_equiv
_atom_site_thermal_displace_type
_atom_site_occupancy
_atom_site_calc_flag
_atom_site_refinement_flags
Pt1 Pt 0.56005(3) 0.10778(2) 0.315638(12) 0.03011(11) Uani 1 d .
Ag1 Ag 0.58253(7) -0.02632(4) 0.35215(3) 0.0531(3) Uani 1 d .
Ag2 Ag 0.59417(6) 0.03673(4) 0.22640(3) 0.0437(2) Uani 1 d .
Ag3 Ag 0.59802(8) 0.23797(4) 0.35336(3) 0.0673(3) Uani 1 d .
Ag4 Ag 0.59909(6) 0.18038(4) 0.23361(3) 0.0393(2) Uani 1 d .
N1 N 0.6124(5) -0.1110(4) 0.3926(3) 0.040(2) Uani 1 d .
N2 N 0.6923(6) -0.0059(4) 0.4099(3) 0.048(2) Uani 1 d .
N3 N 0.6074(8) 0.2203(4) 0.4325(3) 0.067(3) Uani 1 d .
N4 N 0.6084(7) 0.3259(4) 0.3906(3) 0.058(3) Uani 1 d .
C1 C 0.4744(7) 0.0485(4) 0.3406(4) 0.040(3) Uani 1 d .
C2 C 0.4251(8) 0.0197(5) 0.3642(4) 0.046(3) Uani 1 d .
C3 C 0.3656(8) -0.0060(5) 0.3992(4) 0.054(3) Uani 1 d .
C4 C 0.3436(9) -0.0695(5) 0.3873(4) 0.064(4) Uani 1 d .
H4A H 0.3978(9) -0.0920(5) 0.3880(4) 0.097 Uiso 1 d R
H4B H 0.3026(9) -0.0853(5) 0.4084(4) 0.097 Uiso 1 d R
H4C H 0.3168(9) -0.0708(5) 0.3574(4) 0.097 Uiso 1 d R
C5 C 0.2787(9) 0.0284(5) 0.3984(5) 0.087(5) Uani 1 d .
H5A H 0.2901(9) 0.0683(5) 0.4062(5) 0.130 Uiso 1 d R
H5B H 0.2525(9) 0.0264(5) 0.3684(5) 0.130 Uiso 1 d R
H5C H 0.2383(9) 0.0118(5) 0.4194(5) 0.130 Uiso 1 d R
C6 C 0.4153(11) -0.0001(7) 0.4443(4) 0.101(6) Uani 1 d .
H6A H 0.4699(11) -0.0221(7) 0.4436(4) 0.152 Uiso 1 d R
H6B H 0.4291(11) 0.0401(7) 0.4499(4) 0.152 Uiso 1 d R
H6C H 0.3789(11) -0.0147(7) 0.4680(4) 0.152 Uiso 1 d R
C7 C 0.6519(7) 0.0471(4) 0.2980(3) 0.035(3) Uani 1 d .
C8 C 0.7102(8) 0.0140(4) 0.2858(4) 0.044(3) Uani 1 d .
C9 C 0.7936(8) -0.0214(5) 0.2793(4) 0.056(3) Uani 1 d .
C10 C 0.8341(24) -0.0004(15) 0.2345(12) 0.102(11) Uiso 0.50 d P
C10' C 0.7909(20) -0.0423(13) 0.2292(9) 0.072(8) Uiso 0.50 d P
C11 C 0.7642(28) -0.0870(18) 0.2709(14) 0.132(14) Uiso 0.50 d P
C11' C 0.7967(18) -0.0733(12) 0.3113(9) 0.065(7) Uiso 0.50 d P
C12 C 0.8549(27) -0.0230(17) 0.3184(13) 0.117(13) Uiso 0.50 d P
C12' C 0.8775(22) 0.0173(14) 0.2923(11) 0.090(10) Uiso 0.50 d P
C13 C 0.5654(8) -0.1598(5) 0.3867(4) 0.048(3) Uani 1 d .
H13A H 0.5265(8) -0.1628(5) 0.3604(4) 0.058 Uiso 1 d R
C14 C 0.5698(8) -0.2059(5) 0.4166(4) 0.050(3) Uani 1 d .
H14A H 0.5366(8) -0.2410(5) 0.4108(4) 0.060 Uiso 1 d R
C15 C 0.6217(8) -0.1999(5) 0.4540(4) 0.055(3) Uani 1 d .
H15A H 0.6243(8) -0.2306(5) 0.4760(4) 0.066 Uiso 1 d R
C16 C 0.6717(8) -0.1502(5) 0.4608(4) 0.046(3) Uani 1 d .
H16A H 0.7100(8) -0.1461(5) 0.4872(4) 0.055 Uiso 1 d R
C17 C 0.6665(7) -0.1058(5) 0.4298(3) 0.038(2) Uani 1 d .
C18 C 0.7205(8) -0.0526(5) 0.4336(4) 0.048(3) Uani 1 d .
C19 C 0.7986(9) -0.0501(6) 0.4586(5) 0.077(5) Uani 1 d .
H19A H 0.8162(9) -0.0830(6) 0.4768(5) 0.093 Uiso 1 d R
C20 C 0.8522(11) -0.0005(7) 0.4582(6) 0.112(7) Uani 1 d .
H20A H 0.9085(11) 0.0009(7) 0.4747(6) 0.134 Uiso 1 d R
C21 C 0.8227(10) 0.0461(6) 0.4337(5) 0.084(5) Uani 1 d .
H21A H 0.8573(10) 0.0813(6) 0.4334(5) 0.101 Uiso 1 d R
C22 C 0.7455(9) 0.0431(5) 0.4102(4) 0.061(4) Uani 1 d .
H22A H 0.7257(9) 0.0760(5) 0.3926(4) 0.073 Uiso 1 d R
C23 C 0.6569(7) 0.1678(4) 0.3040(3) 0.035(3) Uani 1 d .
C24 C 0.7224(8) 0.1985(5) 0.3031(4) 0.043(3) Uani 1 d .
C25 C 0.8077(10) 0.2282(6) 0.3042(5) 0.069(4) Uani 1 d .
C26 C 0.8713(12) 0.2056(9) 0.2709(8) 0.163(6) Uani 1 d .
H26A H 0.8475(12) 0.2123(9) 0.2408(8) 0.245 Uiso 1 d R
H26B H 0.9279(12) 0.2251(9) 0.2747(8) 0.245 Uiso 1 d R
H26C H 0.8796(12) 0.1646(9) 0.2755(8) 0.245 Uiso 1 d R
C27 C 0.7955(12) 0.2923(9) 0.2973(8) 0.163(6) Uani 1 d .
H27A H 0.7722(12) 0.2988(9) 0.2672(8) 0.245 Uiso 1 d R
H27B H 0.7535(12) 0.3065(9) 0.3187(8) 0.245 Uiso 1 d R
H27C H 0.8514(12) 0.3125(9) 0.3015(8) 0.245 Uiso 1 d R
C28 C 0.8460(12) 0.2195(9) 0.3505(8) 0.163(6) Uani 1 d .
H28A H 0.8553(12) 0.1786(9) 0.3552(8) 0.245 Uiso 1 d R
H28B H 0.9019(12) 0.2397(9) 0.3547(8) 0.245 Uiso 1 d R
H28C H 0.8040(12) 0.2337(9) 0.3719(8) 0.245 Uiso 1 d R
C29 C 0.4703(7) 0.1681(5) 0.3346(3) 0.037(3) Uani 1 d .
C30 C 0.4139(8) 0.2010(4) 0.3491(3) 0.041(3) Uani 1 d .
C31 C 0.3411(9) 0.2317(6) 0.3724(4) 0.060(4) Uani 1 d .
C32 C 0.3444(12) 0.2149(7) 0.4213(5) 0.107(6) Uani 1 d .
H32A H 0.3380(12) 0.1735(7) 0.4239(5) 0.160 Uiso 1 d R
H32B H 0.4010(12) 0.2265(7) 0.4347(5) 0.160 Uiso 1 d R
H32C H 0.2968(12) 0.2338(7) 0.4367(5) 0.160 Uiso 1 d R
C33 C 0.3478(16) 0.2950(6) 0.3658(8) 0.235(17) Uani 1 d .
H33A H 0.3449(16) 0.3035(6) 0.3340(8) 0.352 Uiso 1 d R
H33B H 0.3003(16) 0.3149(6) 0.3805(8) 0.352 Uiso 1 d R
H33C H 0.4045(16) 0.3077(6) 0.3784(8) 0.352 Uiso 1 d R
C34 C 0.2525(11) 0.2112(11) 0.3540(6) 0.168(11) Uani 1 d .
H34A H 0.2469(11) 0.2212(11) 0.3225(6) 0.252 Uiso 1 d R
H34B H 0.2491(11) 0.1697(11) 0.3573(6) 0.252 Uiso 1 d R
H34C H 0.2049(11) 0.2291(11) 0.3700(6) 0.252 Uiso 1 d R
C35 C 0.6164(12) 0.1675(6) 0.4511(6) 0.097(6) Uani 1 d .
H35A H 0.6137(12) 0.1343(6) 0.4315(6) 0.117 Uiso 1 d R
C36 C 0.6295(11) 0.1597(7) 0.4966(6) 0.094(5) Uani 1 d .
H36A H 0.6316(11) 0.1213(7) 0.5094(6) 0.112 Uiso 1 d R
C37 C 0.6383(12) 0.2068(8) 0.5242(5) 0.094(5) Uani 1 d .
H37A H 0.6517(12) 0.2025(8) 0.5559(5) 0.112 Uiso 1 d R
C38 C 0.6295(10) 0.2607(7) 0.5043(4) 0.078(5) Uani 1 d .
H38A H 0.6329(10) 0.2950(7) 0.5228(4) 0.094 Uiso 1 d R
C39 C 0.6144(8) 0.2668(5) 0.4592(4) 0.051(3) Uani 1 d .
C40 C 0.6041(8) 0.3242(5) 0.4358(4) 0.051(3) Uani 1 d .
C41 C 0.5883(13) 0.3745(7) 0.4587(6) 0.112(7) Uani 1 d .
H41A H 0.5840(13) 0.3729(7) 0.4910(6) 0.135 Uiso 1 d R
C42 C 0.5786(15) 0.4270(7) 0.4372(6) 0.117(7) Uani 1 d .
H42A H 0.5712(15) 0.4622(7) 0.4542(6) 0.140 Uiso 1 d R
C43 C 0.5791(10) 0.4279(6) 0.3927(6) 0.082(5) Uani 1 d .
H43A H 0.5669(10) 0.4634(6) 0.3765(6) 0.098 Uiso 1 d R
C44 C 0.5974(10) 0.3773(5) 0.3703(5) 0.078(5) Uani 1 d .
H44A H 0.6025(10) 0.3789(5) 0.3380(5) 0.094 Uiso 1 d R
Cl1 Cl 0.0648(2) 0.11989(14) 0.43439(14) 0.0729(11) Uani 1 d .
O1 O -0.0123(6) 0.1555(3) 0.4293(3) 0.081(3) Uani 1 d .
O2 O 0.0435(7) 0.0695(4) 0.4602(4) 0.095(3) Uani 1 d .
O3 O 0.1379(8) 0.1481(5) 0.4539(5) 0.135(5) Uani 1 d .
O4 O 0.0866(10) 0.1022(7) 0.3888(5) 0.175(7) Uani 1 d .
Cl2 Cl 0.5000 -0.1090(2) 0.2500 0.0527(10) Uani 1 d S
O5 O 0.5733(18) -0.0826(10) 0.2238(8) 0.099(8) Uiso 0.50 d P
O6 O 0.5266(12) -0.1613(7) 0.2690(5) 0.069(5) Uiso 0.50 d P
O7 O 0.4711(15) -0.0736(9) 0.2854(7) 0.071(6) Uiso 0.50 d P
O8 O 0.4242(17) -0.1198(11) 0.2167(8) 0.125(8) Uiso 0.50 d P
Cl3 Cl 0.5000 0.3236(2) 0.2500 0.0451(10) Uani 1 d S
O9 O 0.4907(16) 0.3196(10) 0.2978(7) 0.106(7) Uiso 0.50 d P
O10 O 0.5878(15) 0.2978(9) 0.2443(8) 0.089(7) Uiso 0.50 d P
O11 O 0.5011(12) 0.3805(6) 0.2355(4) 0.053(4) Uiso 0.50 d P
O12 O 0.4330(15) 0.2892(9) 0.2283(8) 0.089(6) Uiso 0.50 d P

loop_
_atom_type_symbol
_atom_type_description
_atom_type_scat_dispersion_real
_atom_type_scat_dispersion_imag
_atom_type_scat_source
C C 0.0033 0.0016 'International Tables Vol C Tables 4.2.6.8 and 6.1.1.4'
H H 0.0000 0.0000 'International Tables Vol C Tables 4.2.6.8 and 6.1.1.4'
N N 0.0061 0.0033 'International Tables Vol C Tables 4.2.6.8 and 6.1.1.4'
O O 0.0106 0.0060 'International Tables Vol C Tables 4.2.6.8 and 6.1.1.4'
Cl Cl 0.1484 0.1585 'International Tables Vol C Tables 4.2.6.8 and 6.1.1.4'
Ag Ag -0.8971 1.1015 'International Tables Vol C Tables 4.2.6.8 and 6.1.1.4'
Pt Pt -1.7033 8.3905 'International Tables Vol C Tables 4.2.6.8 and 6.1.1.4'

loop_
_geom_angle_atom_site_label_1
_geom_angle_atom_site_label_2
_geom_angle_atom_site_label_3
_geom_angle
_geom_angle_site_symmetry_1
_geom_angle_site_symmetry_3
C29 Pt1 C1 85.9(4) . .
C29 Pt1 C7 178.6(4) . .
C1 Pt1 C7 94.0(4) . .
C29 Pt1 C23 93.6(4) . .
C1 Pt1 C23 168.0(4) . .
C7 Pt1 C23 86.2(4) . .
C29 Pt1 Ag4 89.4(3) . .
C1 Pt1 Ag4 143.7(3) . .
C7 Pt1 Ag4 91.4(3) . .
C23 Pt1 Ag4 48.2(3) . .
C29 Pt1 Ag2 89.0(3) . 2_655
C1 Pt1 Ag2 46.6(3) . 2_655
C7 Pt1 Ag2 92.0(3) . 2_655
C23 Pt1 Ag2 145.4(3) . 2_655
Ag4 Pt1 Ag2 97.43(3) . 2_655
C29 Pt1 Ag2 135.4(3) . .
C1 Pt1 Ag2 94.4(3) . .
C7 Pt1 Ag2 46.0(3) . .
C23 Pt1 Ag2 94.3(3) . .
Ag4 Pt1 Ag2 64.75(2) . .
Ag2 Pt1 Ag2 61.45(3) 2_655 .
C29 Pt1 Ag4 44.2(3) . 2_655
C1 Pt1 Ag4 92.8(3) . 2_655
C7 Pt1 Ag4 137.2(3) . 2_655
C23 Pt1 Ag4 95.2(3) . 2_655
Ag4 Pt1 Ag4 60.42(3) . 2_655
Ag2 Pt1 Ag4 63.62(2) 2_655 2_655
Ag2 Pt1 Ag4 91.42(2) . 2_655
C29 Pt1 Ag3 51.7(3) . .
C1 Pt1 Ag3 127.0(3) . .
C7 Pt1 Ag3 127.5(3) . .
C23 Pt1 Ag3 46.7(3) . .
Ag4 Pt1 Ag3 74.35(3) . .
Ag2 Pt1 Ag3 139.11(3) 2_655 .
Ag2 Pt1 Ag3 137.30(3) . .
Ag4 Pt1 Ag3 78.23(3) 2_655 .
C29 Pt1 Ag1 128.0(3) . .
C1 Pt1 Ag1 46.1(3) . .
C7 Pt1 Ag1 51.5(3) . .
C23 Pt1 Ag1 128.8(3) . .
Ag4 Pt1 Ag1 139.86(3) . .
Ag2 Pt1 Ag1 72.57(3) 2_655 .
Ag2 Pt1 Ag1 76.84(3) . .
Ag4 Pt1 Ag1 134.73(3) 2_655 .
Ag3 Pt1 Ag1 137.71(3) . .
N1 Ag1 C1 143.2(3) . .
N1 Ag1 N2 71.2(3) . .
C1 Ag1 N2 114.3(3) . .
N1 Ag1 C7 143.0(3) . .
C1 Ag1 C7 73.7(3) . .
N2 Ag1 C7 92.1(3) . .
N1 Ag1 C2 115.4(3) . .
C1 Ag1 C2 27.9(3) . .
N2 Ag1 C2 115.2(3) . .
C7 Ag1 C2 101.6(3) . .
N1 Ag1 Pt1 166.9(2) . .
C1 Ag1 Pt1 37.8(3) . .
N2 Ag1 Pt1 96.5(2) . .
C7 Ag1 Pt1 38.3(2) . .
C2 Ag1 Pt1 65.2(2) . .
C1 Ag2 C7 165.9(4) 2_655 .
C1 Ag2 C8 161.8(4) 2_655 .
C7 Ag2 C8 29.2(3) . .
C1 Ag2 Pt1 41.4(3) 2_655 2_655
C7 Ag2 Pt1 125.6(3) . 2_655
C8 Ag2 Pt1 154.2(2) . 2_655
C1 Ag2 Pt1 127.0(3) 2_655 .
C7 Ag2 Pt1 40.0(3) . .
C8 Ag2 Pt1 69.1(2) . .
Pt1 Ag2 Pt1 85.74(3) 2_655 .
C1 Ag2 Ag2 90.1(3) 2_655 2_655
C7 Ag2 Ag2 84.6(3) . 2_655
C8 Ag2 Ag2 107.2(3) . 2_655
Pt1 Ag2 Ag2 60.87(3) 2_655 2_655
Pt1 Ag2 Ag2 57.68(2) . 2_655
C1 Ag2 Ag4 86.8(3) 2_655 .
C7 Ag2 Ag4 80.1(3) . .
C8 Ag2 Ag4 98.6(2) . .
Pt1 Ag2 Ag4 60.54(2) 2_655 .
Pt1 Ag2 Ag4 55.55(2) . .
Ag2 Ag2 Ag4 89.42(2) 2_655 .
N4 Ag3 C23 150.8(4) . .
N4 Ag3 N3 71.2(3) . .
C23 Ag3 N3 118.7(3) . .
N4 Ag3 C29 134.3(4) . .
C23 Ag3 C29 74.0(3) . .
N3 Ag3 C29 97.4(3) . .
N4 Ag3 C24 123.0(4) . .
C23 Ag3 C24 27.8(3) . .
N3 Ag3 C24 119.1(4) . .
C29 Ag3 C24 101.5(3) . .
N4 Ag3 Pt1 169.7(3) . .
C23 Ag3 Pt1 38.8(3) . .
N3 Ag3 Pt1 100.8(3) . .
C29 Ag3 Pt1 38.6(2) . .
C24 Ag3 Pt1 66.3(2) . .
C23 Ag4 C29 164.7(4) . 2_655
C23 Ag4 C30 161.7(4) . 2_655
C29 Ag4 C30 29.2(3) 2_655 2_655
C23 Ag4 Pt1 42.4(3) . .
C29 Ag4 Pt1 123.7(3) 2_655 .
C30 Ag4 Pt1 152.0(2) 2_655 .
C23 Ag4 Ag4 93.0(3) . 2_655
C29 Ag4 Ag4 82.2(3) 2_655 2_655
C30 Ag4 Ag4 104.9(3) 2_655 2_655
Pt1 Ag4 Ag4 62.93(2) . 2_655
C23 Ag4 Pt1 127.6(3) . 2_655
C29 Ag4 Pt1 38.5(3) 2_655 2_655
C30 Ag4 Pt1 67.6(3) 2_655 2_655
Pt1 Ag4 Pt1 85.40(3) . 2_655
Ag4 Ag4 Pt1 56.65(2) 2_655 2_655
C23 Ag4 Ag2 86.5(3) . .
C29 Ag4 Ag2 79.0(3) 2_655 .
C30 Ag4 Ag2 97.2(2) 2_655 .
Pt1 Ag4 Ag2 59.71(2) . .
Ag4 Ag4 Ag2 90.04(2) 2_655 .
Pt1 Ag4 Ag2 55.84(2) 2_655 .
C13 N1 C17 118.8(10) . .
C13 N1 Ag1 123.1(7) . .
C17 N1 Ag1 116.6(7) . .
C18 N2 C22 118.5(10) . .
C18 N2 Ag1 114.6(7) . .
C22 N2 Ag1 123.5(7) . .
C39 N3 C35 118.5(12) . .
C39 N3 Ag3 116.7(8) . .
C35 N3 Ag3 124.3(10) . .
C44 N4 C40 117.8(11) . .
C44 N4 Ag3 123.7(8) . .
C40 N4 Ag3 116.5(8) . .
C2 C1 Pt1 165.9(10) . .
C2 C1 Ag2 100.0(8) . 2_655
Pt1 C1 Ag2 92.0(4) . 2_655
C2 C1 Ag1 86.8(8) . .
Pt1 C1 Ag1 96.1(4) . .
Ag2 C1 Ag1 109.4(4) 2_655 .
C1 C2 C3 169.1(12) . .
C1 C2 Ag1 65.3(7) . .
C3 C2 Ag1 119.1(7) . .
C2 C3 C6 106.7(10) . .
C2 C3 C5 107.7(10) . .
C6 C3 C5 111.4(12) . .
C2 C3 C4 110.0(10) . .
C6 C3 C4 112.6(11) . .
C5 C3 C4 108.3(11) . .
C8 C7 Pt1 175.2(9) . .
C8 C7 Ag2 85.0(8) . .
Pt1 C7 Ag2 94.1(4) . .
C8 C7 Ag1 94.6(7) . .
Pt1 C7 Ag1 90.2(4) . .
Ag2 C7 Ag1 111.3(4) . .
C7 C8 C9 167.6(12) . .
C7 C8 Ag2 65.8(7) . .
C9 C8 Ag2 125.8(8) . .
C12 C9 C8 114.5(18) . .
C12 C9 C11' 58.6(18) . .
C8 C9 C11' 110.7(13) . .
C12 C9 C10 115.9(23) . .
C8 C9 C10 106.6(16) . .
C11' C9 C10 140.4(18) . .
C12 C9 C10' 138.4(20) . .
C8 C9 C10' 106.9(14) . .
C11' C9 C10' 110.5(16) . .
C10 C9 C10' 44.1(15) . .
C12 C9 C12' 48.9(17) . .
C8 C9 C12' 108.6(14) . .
C11' C9 C12' 106.3(17) . .
C10 C9 C12' 72.9(18) . .
C10' C9 C12' 113.9(18) . .
C12 C9 C11 105.3(23) . .
C8 C9 C11 107.9(18) . .
C11' C9 C11 49.9(16) . .
C10 C9 C11 106.0(21) . .
C10' C9 C11 63.9(18) . .
C12' C9 C11 142.1(21) . .
C10' C10 C9 68.3(24) . .
C10' C10 C12' 118.7(32) . .
C9 C10 C12' 54.2(15) . .
C10 C10' C9 67.6(23) . .
C10 C10' C11 123.6(32) . .
C9 C10' C11 58.9(17) . .
C11' C11 C9 62.5(22) . .
C11' C11 C10' 115.9(33) . .
C9 C11 C10' 57.1(18) . .
C11 C11' C12 121.5(32) . .
C11 C11' C9 67.6(22) . .
C12 C11' C9 58.3(19) . .
C12' C12 C9 70.5(25) . .
C12' C12 C11' 131.7(37) . .
C9 C12 C11' 63.1(20) . .
C12 C12' C9 60.6(24) . .
C12 C12' C10 108.2(30) . .
C9 C12' C10 53.0(15) . .
N1 C13 C14 123.2(11) . .
C15 C14 C13 117.7(11) . .
C14 C15 C16 120.3(11) . .
C17 C16 C15 119.9(11) . .
N1 C17 C16 120.0(11) . .
N1 C17 C18 116.8(9) . .
C16 C17 C18 123.2(10) . .
N2 C18 C19 120.1(11) . .
N2 C18 C17 117.5(10) . .
C19 C18 C17 122.3(10) . .
C18 C19 C20 120.8(13) . .
C21 C20 C19 118.1(13) . .
C22 C21 C20 120.0(13) . .
C21 C22 N2 122.5(12) . .
C24 C23 Pt1 168.6(9) . .
C24 C23 Ag4 101.1(8) . .
Pt1 C23 Ag4 89.4(4) . .
C24 C23 Ag3 86.0(7) . .
Pt1 C23 Ag3 94.5(4) . .
Ag4 C23 Ag3 110.2(4) . .
C23 C24 C25 172.0(13) . .
C23 C24 Ag3 66.1(7) . .
C25 C24 Ag3 118.0(9) . .
C24 C25 C26 113.6(13) . .
C24 C25 C28 105.8(12) . .
C26 C25 C28 109.3(16) . .
C24 C25 C27 111.0(14) . .
C26 C25 C27 109.4(14) . .
C28 C25 C27 107.5(15) . .
C30 C29 Pt1 174.0(9) . .
C30 C29 Ag4 86.2(8) . 2_655
Pt1 C29 Ag4 97.3(4) . 2_655
C30 C29 Ag3 93.0(8) . .
Pt1 C29 Ag3 89.7(4) . .
Ag4 C29 Ag3 115.9(4) 2_655 .
C29 C30 C31 169.2(11) . .
C29 C30 Ag4 64.6(7) . 2_655
C31 C30 Ag4 120.7(8) . 2_655
C33 C31 C30 110.7(12) . .
C33 C31 C34 109.1(16) . .
C30 C31 C34 109.5(11) . .
C33 C31 C32 112.5(15) . .
C30 C31 C32 108.9(10) . .
C34 C31 C32 106.1(13) . .
N3 C35 C36 122.4(14) . .
C37 C36 C35 119.6(14) . .
C36 C37 C38 117.0(13) . .
C39 C38 C37 121.7(14) . .
N3 C39 C38 120.7(12) . .
N3 C39 C40 115.3(10) . .
C38 C39 C40 124.0(12) . .
N4 C40 C41 119.1(12) . .
N4 C40 C39 118.7(10) . .
C41 C40 C39 122.2(11) . .
C40 C41 C42 122.1(15) . .
C43 C42 C41 118.3(15) . .
C42 C43 C44 118.6(14) . .
N4 C44 C43 123.8(13) . .
O3 Cl1 O1 113.7(7) . .
O3 Cl1 O2 110.1(7) . .
O1 Cl1 O2 109.5(6) . .
O3 Cl1 O4 108.9(9) . .
O1 Cl1 O4 105.4(8) . .
O2 Cl1 O4 109.2(8) . .
O6 Cl2 O6 58.8(13) 2_655 .
O6 Cl2 O7 135.8(11) 2_655 .
O6 Cl2 O7 107.0(11) . .
O6 Cl2 O7 107.0(11) 2_655 2_655
O6 Cl2 O7 135.8(11) . 2_655
O7 Cl2 O7 109.2(16) . 2_655
O6 Cl2 O5 110.5(12) 2_655 .
O6 Cl2 O5 111.1(12) . .
O7 Cl2 O5 113.6(11) . .
O7 Cl2 O5 29.4(11) 2_655 .
O6 Cl2 O5 111.1(12) 2_655 2_655
O6 Cl2 O5 110.5(12) . 2_655
O7 Cl2 O5 29.4(11) . 2_655
O7 Cl2 O5 113.5(11) 2_655 2_655
O5 Cl2 O5 132.0(19) . 2_655
O6 Cl2 O8 52.1(10) 2_655 .
O6 Cl2 O8 108.9(13) . .
O7 Cl2 O8 110.1(13) . .
O7 Cl2 O8 81.3(12) 2_655 .
O5 Cl2 O8 106.1(13) . .
O5 Cl2 O8 81.8(13) 2_655 .
O6 Cl2 O8 108.9(13) 2_655 2_655
O6 Cl2 O8 52.1(10) . 2_655
O7 Cl2 O8 81.3(12) . 2_655
O7 Cl2 O8 110.1(13) 2_655 2_655
O5 Cl2 O8 81.8(13) . 2_655
O5 Cl2 O8 106.1(13) 2_655 2_655
O8 Cl2 O8 160.9(19) . 2_655
O7 O5 Cl2 68.9(28) 2_655 .
O8 O6 O6 126.5(16) 2_655 2_655
O8 O6 Cl2 68.7(14) 2_655 .
O6 O6 Cl2 60.6(7) 2_655 .
O5 O7 Cl2 81.7(29) 2_655 .
O6 O8 Cl2 59.2(14) 2_655 .
O11 Cl3 O11 36.4(10) . 2_655
O11 Cl3 O12 131.1(11) . 2_655
O11 Cl3 O12 113.9(11) 2_655 2_655
O11 Cl3 O12 113.9(11) . .
O11 Cl3 O12 131.1(11) 2_655 .
O12 Cl3 O12 112.0(17) 2_655 .
O11 Cl3 O9 75.5(10) . 2_655
O11 Cl3 O9 111.8(11) 2_655 2_655
O12 Cl3 O9 109.0(12) 2_655 2_655
O12 Cl3 O9 66.6(12) . 2_655
O11 Cl3 O9 111.8(11) . .
O11 Cl3 O9 75.5(10) 2_655 .
O12 Cl3 O9 66.6(12) 2_655 .
O12 Cl3 O9 109.0(12) . .
O9 Cl3 O9 172.7(19) 2_655 .
O11 Cl3 O10 116.3(11) . 2_655
O11 Cl3 O10 109.4(11) 2_655 2_655
O12 Cl3 O10 110.4(10) 2_655 2_655
O12 Cl3 O10 36.5(10) . 2_655
O9 Cl3 O10 101.7(12) 2_655 2_655
O9 Cl3 O10 75.2(12) . 2_655
O11 Cl3 O10 109.4(11) . .
O11 Cl3 O10 116.3(11) 2_655 .
O12 Cl3 O10 36.5(10) 2_655 .
O12 Cl3 O10 110.4(10) . .
O9 Cl3 O10 75.2(12) 2_655 .
O9 Cl3 O10 101.7(12) . .
O10 Cl3 O10 131.9(17) 2_655 .
Cl3 O9 O12 56.2(11) . 2_655
Cl3 O9 O11 50.8(8) . 2_655
O12 O9 O11 90.8(15) 2_655 2_655
Cl3 O9 O10 53.0(10) . 2_655
O12 O9 O10 90.0(14) 2_655 2_655
O11 O9 O10 83.2(13) 2_655 2_655
O12 O10 Cl3 69.4(22) 2_655 .
O12 O10 O9 117.5(28) 2_655 2_655
Cl3 O10 O9 51.8(10) . 2_655
O11 O11 Cl3 71.8(5) 2_655 .
O11 O11 O9 125.4(9) 2_655 2_655
Cl3 O11 O9 53.7(8) . 2_655
O10 O12 Cl3 74.1(23) 2_655 .
O10 O12 O9 128.7(29) 2_655 2_655
Cl3 O12 O9 57.2(11) . 2_655

loop_
_geom_bond_atom_site_label_1
_geom_bond_atom_site_label_2
_geom_bond_distance
_geom_bond_site_symmetry_2
Pt1 C29 2.019(11) .
Pt1 C1 2.022(11) .
Pt1 C7 2.035(11) .
Pt1 C23 2.036(11) .
Pt1 Ag4 3.0172(9) .
Pt1 Ag2 3.0566(10) 2_655
Pt1 Ag2 3.1595(10) .
Pt1 Ag4 3.2165(10) 2_655
Pt1 Ag3 3.2380(11) .
Pt1 Ag1 3.2802(10) .
Ag1 N1 2.322(9) .
Ag1 C1 2.377(10) .
Ag1 N2 2.378(9) .
Ag1 C7 2.567(10) .
Ag1 C2 2.612(12) .
Ag2 C1 2.221(11) 2_655
Ag2 C7 2.277(10) .
Ag2 C8 2.487(12) .
Ag2 Pt1 3.0568(10) 2_655
Ag2 Ag2 3.177(2) 2_655
Ag2 Ag4 3.3093(12) .
Ag3 N4 2.305(9) .
Ag3 C23 2.364(9) .
Ag3 N3 2.376(10) .
Ag3 C29 2.541(11) .
Ag3 C24 2.579(11) .
Ag4 C23 2.249(10) .
Ag4 C29 2.259(10) 2_655
Ag4 C30 2.495(11) 2_655
Ag4 Ag4 3.141(2) 2_655
Ag4 Pt1 3.2165(10) 2_655
N1 C13 1.332(13) .
N1 C17 1.349(12) .
N2 C18 1.343(13) .
N2 C22 1.378(13) .
N3 C39 1.331(14) .
N3 C35 1.34(2) .
N4 C44 1.334(14) .
N4 C40 1.341(13) .
C1 C2 1.224(14) .
C1 Ag2 2.221(11) 2_655
C2 C3 1.506(15) .
C3 C6 1.51(2) .
C3 C5 1.52(2) .
C3 C4 1.54(2) .
C7 C8 1.219(13) .
C8 C9 1.505(14) .
C9 C12 1.46(4) .
C9 C11' 1.52(3) .
C9 C10 1.55(3) .
C9 C10' 1.56(3) .
C9 C12' 1.57(3) .
C9 C11 1.59(4) .
C10 C10' 1.17(4) .
C10 C12' 1.86(4) .
C10' C11 1.67(5) .
C11 C11' 1.32(4) .
C11' C12 1.46(4) .
C12 C12' 1.26(4) .
C13 C14 1.381(14) .
C14 C15 1.34(2) .
C15 C16 1.377(15) .
C16 C17 1.373(14) .
C17 C18 1.468(15) .
C18 C19 1.36(2) .
C19 C20 1.39(2) .
C20 C21 1.36(2) .
C21 C22 1.33(2) .
C23 C24 1.206(14) .
C24 C25 1.44(2) .
C25 C26 1.48(2) .
C25 C28 1.48(2) .
C25 C27 1.50(2) .
C29 C30 1.220(13) .
C29 Ag4 2.259(10) 2_655
C30 C31 1.483(15) .
C30 Ag4 2.495(11) 2_655
C31 C33 1.47(2) .
C31 C34 1.49(2) .
C31 C32 1.50(2) .
C35 C36 1.37(2) .
C36 C37 1.36(2) .
C37 C38 1.38(2) .
C38 C39 1.35(2) .
C39 C40 1.50(2) .
C40 C41 1.37(2) .
C41 C42 1.37(2) .
C42 C43 1.32(2) .
C43 C44 1.37(2) .
Cl1 O3 1.381(11) .
Cl1 O1 1.417(9) .
Cl1 O2 1.429(9) .
Cl1 O4 1.454(12) .
Cl2 O6 1.38(2) 2_655
Cl2 O6 1.38(2) .
Cl2 O7 1.40(2) .
Cl2 O7 1.40(2) 2_655
Cl2 O5 1.49(2) .
Cl2 O5 1.49(2) 2_655
Cl2 O8 1.50(3) .
Cl2 O8 1.50(3) 2_655
O5 O7 0.74(3) 2_655
O6 O8 1.27(3) 2_655
O6 O6 1.36(3) 2_655
O7 O5 0.74(3) 2_655
O8 O6 1.27(3) 2_655
Cl3 O11 1.375(13) .
Cl3 O11 1.375(13) 2_655
Cl3 O12 1.41(2) 2_655
Cl3 O12 1.41(2) .
Cl3 O9 1.43(2) 2_655
Cl3 O9 1.43(2) .
Cl3 O10 1.45(2) 2_655
Cl3 O10 1.45(2) .
O9 O12 1.56(3) 2_655
O9 O11 1.72(2) 2_655
O9 O10 1.76(3) 2_655
O10 O12 0.90(2) 2_655
O10 O9 1.76(3) 2_655
O11 O11 0.86(2) 2_655
O11 O9 1.72(2) 2_655
O12 O10 0.90(2) 2_655
O12 O9 1.56(3) 2_655
